data_4345031
loop_
_publ_author_name
'Chakraborty, Indranil'
'Carrington, Samantha J.'
'Roseman, Graham'
'Mascharak, Pradip K.'

_publ_section_title
;
 Synthesis, Structures, and CO Release Capacity of a Family of
 Water-Soluble PhotoCORMs: Assessment of the Biocompatibility and Their
 Phototoxicity toward Human Breast Cancer Cells.
;
_journal_issue 3
_journal_name_full 'Inorganic chemistry'
_journal_page_first 1534
_journal_page_last 1545
_journal_paper_doi 10.1021/acs.inorgchem.6b02623
_journal_volume 56
_journal_year 2017
_chemical_formula_moiety 'C21 H20 N5 O3 P Re S, C F3 O3 S'
_chemical_formula_sum 'C22 H20 F3 N5 O6 P Re S2'
_chemical_formula_weight 788.72
_space_group_crystal_system orthorhombic
_space_group_IT_number 61
_space_group_name_Hall '-P 2ac 2ab'
_space_group_name_H-M_alt 'P b c a'
_symmetry_space_group_name_Hall '-P 2ac 2ab'
_symmetry_space_group_name_H-M 'P b c a'
_atom_sites_solution_hydrogens geom
_atom_sites_solution_primary direct
_audit_creation_date 2016-08-05
_audit_creation_method
;
Olex2 1.2
(compiled 2016.02.16 svn.r3265 for OlexSys, GUI svn.r5155)
;
_cell_angle_alpha 90
_cell_angle_beta 90
_cell_angle_gamma 90
_cell_formula_units_Z 8
_cell_length_a 13.019(2)
_cell_length_b 16.084(3)
_cell_length_c 25.409(4)
_cell_measurement_reflns_used 4650
_cell_measurement_temperature 273(2)
_cell_measurement_theta_max 21.533
_cell_measurement_theta_min 2.240
_cell_volume 5320.6(15)
_computing_cell_refinement 'Bruker SAINT-2012'
_computing_data_collection 'Bruker APEX2-2012'
_computing_data_reduction 'Bruker SAINT-2012'
_computing_molecular_graphics 'Olex2 (Dolomanov et al., 2009)'
_computing_publication_material 'Olex2 (Dolomanov et al., 2009)'
_computing_structure_refinement 'ShelXL (Sheldrick, 2015)'
_computing_structure_solution 'ShelXT (Sheldrick, 2015)'
_diffrn_ambient_temperature 273.15
_diffrn_measured_fraction_theta_full 0.996
_diffrn_measured_fraction_theta_max 0.996
_diffrn_measurement_device_type 'Bruker APEX-II CCD'
_diffrn_measurement_method '\w scans'
_diffrn_radiation_type MoK\a
_diffrn_radiation_wavelength 0.71073
_diffrn_reflns_av_R_equivalents 0.0708
_diffrn_reflns_av_unetI/netI 0.0623
_diffrn_reflns_Laue_measured_fraction_full 0.996
_diffrn_reflns_Laue_measured_fraction_max 0.996
_diffrn_reflns_limit_h_max 14
_diffrn_reflns_limit_h_min -15
_diffrn_reflns_limit_k_max 19
_diffrn_reflns_limit_k_min -17
_diffrn_reflns_limit_l_max 29
_diffrn_reflns_limit_l_min -30
_diffrn_reflns_number 20754
_diffrn_reflns_point_group_measured_fraction_full 0.996
_diffrn_reflns_point_group_measured_fraction_max 0.996
_diffrn_reflns_theta_full 25.057
_diffrn_reflns_theta_max 25.057
_diffrn_reflns_theta_min 2.240
_exptl_absorpt_coefficient_mu 4.855
_exptl_absorpt_correction_T_max 0.7452
_exptl_absorpt_correction_T_min 0.5362
_exptl_absorpt_correction_type multi-scan
_exptl_absorpt_process_details SADABS
_exptl_crystal_colour yellow
_exptl_crystal_density_diffrn 1.969
_exptl_crystal_description block
_exptl_crystal_F_000 3072
_exptl_crystal_size_max 0.18
_exptl_crystal_size_mid 0.15
_exptl_crystal_size_min 0.12
_refine_diff_density_max 1.613
_refine_diff_density_min -0.973
_refine_diff_density_rms 0.141
_refine_ls_extinction_method none
_refine_ls_goodness_of_fit_ref 1.011
_refine_ls_hydrogen_treatment constr
_refine_ls_matrix_type full
_refine_ls_number_parameters 361
_refine_ls_number_reflns 4692
_refine_ls_number_restraints 0
_refine_ls_restrained_S_all 1.011
_refine_ls_R_factor_all 0.0755
_refine_ls_R_factor_gt 0.0432
_refine_ls_shift/su_max 0.001
_refine_ls_shift/su_mean 0.000
_refine_ls_structure_factor_coef Fsqd
_refine_ls_weighting_details 'w=1/[\s^2^(Fo^2^)+(0.0498P)^2^] where P=(Fo^2^+2Fc^2^)/3'
_refine_ls_weighting_scheme calc
_refine_ls_wR_factor_gt 0.0935
_refine_ls_wR_factor_ref 0.1055
_reflns_Friedel_coverage 0.000
_reflns_number_gt 3205
_reflns_number_total 4692
_reflns_threshold_expression 'I > 2\s(I)'
_cod_data_source_file ic6b02623_si_002.cif
_cod_data_source_block xsc1589_0m
_cod_depositor_comments 'Adding full bibliography for 4345030--4345033.cif.'
_cod_original_cell_volume 5320.5(14)
_cod_database_code 4345031
_shelx_space_group_comment
;
The symmetry employed for this shelxl refinement is uniquely defined
by the following loop, which should always be used as a source of
symmetry information in preference to the above space-group names.
They are only intended as comments.
;
_olex2_refinement_description
;
1. Fixed Uiso
 At 1.2 times of:
  All C(H) groups, All C(H,H) groups
2.a Secondary CH2 refined with riding coordinates:
 C20(H20A,H20B), C19(H19A,H19B), C18(H18A,H18B), C16(H16A,H16B), C21(H21A,
 H21B), C17(H17A,H17B)
2.b Aromatic/amide H refined with riding coordinates:
 C14(H14), C11(H11), C7(H7), C13(H13), C12(H12), C6(H6), C4(H4), C5(H5)
;
_shelx_shelxl_version_number 2014/7
_olex2_submission_special_instructions 'No special instructions were received'

loop_
_space_group_symop_operation_xyz
'x, y, z'
'-x+1/2, -y, z+1/2'
'-x, y+1/2, -z+1/2'
'x+1/2, -y+1/2, -z'
'-x, -y, -z'
'x-1/2, y, -z-1/2'
'x, -y-1/2, z-1/2'
'-x-1/2, y-1/2, z'

loop_
_atom_site_label
_atom_site_type_symbol
_atom_site_fract_x
_atom_site_fract_y
_atom_site_fract_z
_atom_site_U_iso_or_equiv
_atom_site_adp_type
_atom_site_occupancy
_atom_site_site_symmetry_order
_atom_site_calc_flag
_atom_site_refinement_flags_posn
Re1 Re 0.30727(2) 0.77578(2) 0.31864(2) 0.03647(13) Uani 1 1 d .
P1 P 0.40482(14) 0.66413(13) 0.35930(7) 0.0347(5) Uani 1 1 d .
S2 S 0.22768(17) 0.83945(15) 0.05527(9) 0.0552(6) Uani 1 1 d .
S1 S 0.05592(17) 0.77630(15) 0.44653(9) 0.0550(6) Uani 1 1 d .
O2 O 0.2654(5) 0.6605(4) 0.2252(2) 0.0647(17) Uani 1 1 d .
N2 N 0.1758(4) 0.7443(4) 0.3687(2) 0.0377(15) Uani 1 1 d .
N1 N 0.3246(4) 0.8511(4) 0.3895(2) 0.0395(16) Uani 1 1 d .
O1 O 0.1990(4) 0.9213(4) 0.2630(2) 0.0629(17) Uani 1 1 d .
O3 O 0.4976(5) 0.8341(5) 0.2593(3) 0.089(2) Uani 1 1 d .
N4 N 0.5247(5) 0.5970(4) 0.4372(2) 0.0434(16) Uani 1 1 d .
C8 C 0.2454(6) 0.8490(4) 0.4248(3) 0.0361(18) Uani 1 1 d .
F2 F 0.3193(5) 0.8142(5) 0.1458(2) 0.097(2) Uani 1 1 d .
N3 N 0.4130(5) 0.4993(4) 0.3881(3) 0.0487(17) Uani 1 1 d .
F1 F 0.1571(6) 0.8050(5) 0.1492(3) 0.119(3) Uani 1 1 d .
N5 N 0.5672(5) 0.5567(4) 0.3461(2) 0.0478(17) Uani 1 1 d .
F3 F 0.2274(6) 0.9218(4) 0.1437(2) 0.113(2) Uani 1 1 d .
C9 C 0.1663(5) 0.7914(5) 0.4109(3) 0.0366(18) Uani 1 1 d .
C1 C 0.2354(6) 0.8668(6) 0.2846(3) 0.044(2) Uani 1 1 d .
C14 C 0.0787(6) 0.6282(6) 0.3257(3) 0.050(2) Uani 1 1 d .
H14 H 0.1279 0.6190 0.2999 0.060 Uiso 1 1 calc R
O6 O 0.3128(5) 0.8889(5) 0.0399(3) 0.092(2) Uani 1 1 d .
C20 C 0.4672(6) 0.6719(5) 0.4241(3) 0.046(2) Uani 1 1 d .
H20A H 0.5135 0.7192 0.4241 0.055 Uiso 1 1 calc R
H20B H 0.4153 0.6815 0.4508 0.055 Uiso 1 1 calc R
C15 C 0.0930(6) 0.6900(5) 0.3636(3) 0.0415(19) Uani 1 1 d .
C19 C 0.5156(6) 0.6270(5) 0.3210(3) 0.0437(19) Uani 1 1 d .
H19A H 0.4925 0.6105 0.2863 0.052 Uiso 1 1 calc R
H19B H 0.5643 0.6722 0.3168 0.052 Uiso 1 1 calc R
C11 C -0.0698(6) 0.6518(6) 0.4043(4) 0.056(2) Uani 1 1 d .
H11 H -0.1195 0.6593 0.4301 0.067 Uiso 1 1 calc R
C3 C 0.4276(6) 0.8129(6) 0.2825(3) 0.051(2) Uani 1 1 d .
C7 C 0.2449(7) 0.8980(5) 0.4693(3) 0.046(2) Uani 1 1 d .
H7 H 0.1904 0.8948 0.4928 0.055 Uiso 1 1 calc R
C13 C -0.0094(7) 0.5813(6) 0.3273(3) 0.058(2) Uani 1 1 d .
H13 H -0.0205 0.5410 0.3016 0.069 Uiso 1 1 calc R
C18 C 0.6043(6) 0.5797(5) 0.3983(3) 0.052(2) Uani 1 1 d .
H18A H 0.6474 0.6285 0.3949 0.062 Uiso 1 1 calc R
H18B H 0.6471 0.5349 0.4115 0.062 Uiso 1 1 calc R
O4 O 0.2349(7) 0.7528(4) 0.0450(3) 0.098(3) Uani 1 1 d .
C10 C 0.0194(5) 0.7010(5) 0.4035(3) 0.045(2) Uani 1 1 d .
C12 C -0.0817(7) 0.5930(6) 0.3663(4) 0.065(3) Uani 1 1 d .
H12 H -0.1401 0.5597 0.3667 0.078 Uiso 1 1 calc R
O5 O 0.1315(5) 0.8748(4) 0.0433(3) 0.089(2) Uani 1 1 d .
C2 C 0.2804(6) 0.7039(6) 0.2596(3) 0.045(2) Uani 1 1 d .
C16 C 0.3417(6) 0.5623(5) 0.3683(3) 0.048(2) Uani 1 1 d .
H16A H 0.2852 0.5682 0.3928 0.058 Uiso 1 1 calc R
H16B H 0.3137 0.5439 0.3349 0.058 Uiso 1 1 calc R
C6 C 0.3255(7) 0.9517(6) 0.4788(3) 0.058(2) Uani 1 1 d .
H6 H 0.3261 0.9855 0.5085 0.070 Uiso 1 1 calc R
C21 C 0.4993(6) 0.4865(5) 0.3519(3) 0.052(2) Uani 1 1 d .
H21A H 0.5391 0.4394 0.3642 0.063 Uiso 1 1 calc R
H21B H 0.4720 0.4722 0.3175 0.063 Uiso 1 1 calc R
C4 C 0.4036(6) 0.9032(5) 0.3999(3) 0.052(2) Uani 1 1 d .
H4 H 0.4591 0.9046 0.3768 0.063 Uiso 1 1 calc R
C17 C 0.4572(6) 0.5242(5) 0.4387(3) 0.054(2) Uani 1 1 d .
H17A H 0.4014 0.5356 0.4630 0.065 Uiso 1 1 calc R
H17B H 0.4958 0.4777 0.4528 0.065 Uiso 1 1 calc R
C22 C 0.2346(8) 0.8451(6) 0.1269(4) 0.064(3) Uani 1 1 d .
C5 C 0.4045(7) 0.9538(6) 0.4432(3) 0.061(2) Uani 1 1 d .
H5 H 0.4593 0.9899 0.4486 0.073 Uiso 1 1 calc R

loop_
_atom_site_aniso_label
_atom_site_aniso_U_11
_atom_site_aniso_U_22
_atom_site_aniso_U_33
_atom_site_aniso_U_23
_atom_site_aniso_U_13
_atom_site_aniso_U_12
Re1 0.03353(18) 0.0491(2) 0.02675(17) 0.00188(15) 0.00095(13) -0.00132(15)
P1 0.0332(10) 0.0448(12) 0.0260(9) -0.0020(9) 0.0015(8) -0.0012(10)
S2 0.0517(13) 0.0549(14) 0.0592(14) 0.0027(12) 0.0004(11) -0.0015(12)
S1 0.0503(13) 0.0666(15) 0.0481(12) 0.0018(12) 0.0171(10) 0.0045(12)
O2 0.068(4) 0.089(5) 0.037(3) -0.015(4) 0.003(3) -0.013(4)
N2 0.039(4) 0.049(4) 0.025(3) -0.003(3) 0.003(3) -0.003(3)
N1 0.044(4) 0.048(4) 0.027(3) -0.001(3) -0.002(3) 0.004(3)
O1 0.071(4) 0.068(4) 0.050(4) 0.001(3) -0.003(3) 0.018(4)
O3 0.058(4) 0.125(7) 0.084(5) 0.036(5) 0.020(4) -0.025(4)
N4 0.051(4) 0.051(4) 0.028(3) 0.002(3) -0.008(3) 0.004(4)
C8 0.045(4) 0.035(4) 0.028(4) 0.014(4) 0.000(3) 0.009(4)
F2 0.101(5) 0.120(5) 0.069(4) 0.004(4) -0.019(3) 0.018(4)
N3 0.048(4) 0.041(4) 0.058(4) -0.001(4) -0.004(3) -0.005(3)
F1 0.117(5) 0.141(7) 0.098(5) 0.029(5) 0.029(4) -0.051(5)
N5 0.041(4) 0.063(5) 0.039(4) -0.008(4) 0.007(3) 0.004(4)
F3 0.186(7) 0.068(4) 0.086(5) -0.020(4) 0.033(5) 0.007(4)
C9 0.039(4) 0.040(5) 0.030(4) 0.007(4) 0.002(3) 0.001(3)
C1 0.043(5) 0.054(5) 0.035(4) 0.005(4) 0.000(4) 0.001(4)
C14 0.047(5) 0.067(6) 0.035(4) 0.002(4) -0.006(4) -0.007(5)
O6 0.081(5) 0.132(7) 0.061(4) 0.006(5) 0.016(4) -0.036(4)
C20 0.050(5) 0.055(5) 0.033(4) -0.008(4) -0.006(4) 0.000(4)
C15 0.038(4) 0.046(5) 0.040(4) 0.013(4) -0.007(4) -0.001(4)
C19 0.044(4) 0.058(5) 0.029(4) -0.002(4) 0.004(4) -0.003(4)
C11 0.039(5) 0.068(6) 0.062(6) 0.021(5) 0.002(4) 0.002(5)
C3 0.043(5) 0.063(6) 0.048(5) 0.003(5) -0.004(4) -0.015(5)
C7 0.059(5) 0.049(5) 0.029(4) -0.003(4) -0.005(4) 0.016(5)
C13 0.062(6) 0.067(6) 0.044(5) 0.010(5) -0.016(4) -0.023(5)
C18 0.038(5) 0.054(5) 0.062(6) 0.005(5) -0.007(4) 0.006(4)
O4 0.141(7) 0.065(4) 0.087(5) -0.023(4) -0.051(5) 0.032(5)
C10 0.032(4) 0.057(5) 0.045(5) 0.017(4) 0.001(4) 0.000(4)
C12 0.056(6) 0.072(7) 0.068(6) 0.026(6) -0.001(5) -0.024(5)
O5 0.066(4) 0.096(5) 0.104(5) 0.029(5) -0.015(4) 0.016(4)
C2 0.041(5) 0.070(6) 0.024(4) 0.005(4) -0.004(3) -0.008(4)
C16 0.042(5) 0.062(6) 0.040(5) -0.008(4) -0.001(4) -0.008(4)
C6 0.084(7) 0.054(6) 0.037(5) -0.009(4) -0.019(5) 0.012(5)
C21 0.057(5) 0.055(6) 0.045(5) -0.016(4) -0.004(4) 0.012(5)
C4 0.050(5) 0.049(5) 0.057(5) -0.011(5) -0.006(4) -0.009(4)
C17 0.060(6) 0.063(6) 0.039(5) 0.012(4) -0.002(4) 0.011(5)
C22 0.070(6) 0.055(7) 0.067(6) 0.011(6) 0.012(5) -0.011(6)
C5 0.078(7) 0.054(6) 0.050(5) -0.005(5) -0.012(5) -0.008(5)

loop_
_atom_type_symbol
_atom_type_description
_atom_type_scat_dispersion_real
_atom_type_scat_dispersion_imag
_atom_type_scat_source
C C 0.0033 0.0016 'International Tables Vol C Tables 4.2.6.8 and 6.1.1.4'
H H 0.0000 0.0000 'International Tables Vol C Tables 4.2.6.8 and 6.1.1.4'
F F 0.0171 0.0103 'International Tables Vol C Tables 4.2.6.8 and 6.1.1.4'
N N 0.0061 0.0033 'International Tables Vol C Tables 4.2.6.8 and 6.1.1.4'
O O 0.0106 0.0060 'International Tables Vol C Tables 4.2.6.8 and 6.1.1.4'
P P 0.1023 0.0942 'International Tables Vol C Tables 4.2.6.8 and 6.1.1.4'
Re Re -1.0185 7.2310 'International Tables Vol C Tables 4.2.6.8 and 6.1.1.4'
S S 0.1246 0.1234 'International Tables Vol C Tables 4.2.6.8 and 6.1.1.4'

loop_
_geom_angle_atom_site_label_1
_geom_angle_atom_site_label_2
_geom_angle_atom_site_label_3
_geom_angle
_geom_angle_publ_flag
N2 Re1 P1 89.49(17) y
N1 Re1 P1 90.30(16) y
N1 Re1 N2 74.4(2) y
C1 Re1 P1 177.3(2) y
C1 Re1 N2 93.2(3) y
C1 Re1 N1 89.9(3) y
C3 Re1 P1 90.4(3) y
C3 Re1 N2 172.3(3) y
C3 Re1 N1 97.9(3) y
C3 Re1 C1 86.9(3) y
C3 Re1 C2 87.9(3) y
C2 Re1 P1 89.0(2) y
C2 Re1 N2 99.8(3) y
C2 Re1 N1 174.2(3) y
C2 Re1 C1 91.1(3) y
C20 P1 Re1 124.1(3) ?
C20 P1 C16 98.4(4) ?
C19 P1 Re1 115.1(3) ?
C19 P1 C20 98.6(3) ?
C19 P1 C16 97.2(4) ?
C16 P1 Re1 118.4(3) ?
O6 S2 O4 116.5(5) ?
O6 S2 C22 102.0(4) ?
O4 S2 C22 103.2(5) ?
O5 S2 O6 114.1(5) ?
O5 S2 O4 114.6(5) ?
O5 S2 C22 103.8(5) ?
C10 S1 C9 89.8(4) ?
C9 N2 Re1 114.3(5) ?
C9 N2 C15 111.2(6) ?
C15 N2 Re1 134.1(5) ?
C8 N1 Re1 116.7(5) ?
C4 N1 Re1 125.7(5) ?
C4 N1 C8 117.5(7) ?
C20 N4 C18 111.6(6) ?
C20 N4 C17 111.0(6) ?
C18 N4 C17 106.9(6) ?
N1 C8 C9 113.4(6) ?
N1 C8 C7 121.8(7) ?
C7 C8 C9 124.8(7) ?
C16 N3 C21 111.5(6) ?
C16 N3 C17 111.2(6) ?
C17 N3 C21 106.8(6) ?
C18 N5 C19 110.6(6) ?
C21 N5 C19 111.6(6) ?
C21 N5 C18 107.9(6) ?
N2 C9 S1 115.2(5) ?
N2 C9 C8 120.4(6) ?
C8 C9 S1 124.4(6) ?
O1 C1 Re1 175.6(7) ?
C15 C14 H14 120.6 ?
C13 C14 H14 120.6 ?
C13 C14 C15 118.9(8) ?
P1 C20 H20A 109.2 ?
P1 C20 H20B 109.2 ?
N4 C20 P1 112.1(5) ?
N4 C20 H20A 109.2 ?
N4 C20 H20B 109.2 ?
H20A C20 H20B 107.9 ?
N2 C15 C14 127.8(7) ?
N2 C15 C10 112.4(7) ?
C14 C15 C10 119.7(7) ?
P1 C19 H19A 109.1 ?
P1 C19 H19B 109.1 ?
N5 C19 P1 112.4(5) ?
N5 C19 H19A 109.1 ?
N5 C19 H19B 109.1 ?
H19A C19 H19B 107.9 ?
C10 C11 H11 120.8 ?
C12 C11 H11 120.8 ?
C12 C11 C10 118.4(8) ?
O3 C3 Re1 177.4(7) ?
C8 C7 H7 120.0 ?
C8 C7 C6 119.9(8) ?
C6 C7 H7 120.0 ?
C14 C13 H13 119.5 ?
C14 C13 C12 121.0(9) ?
C12 C13 H13 119.5 ?
N4 C18 H18A 108.4 ?
N4 C18 H18B 108.4 ?
N5 C18 N4 115.5(6) ?
N5 C18 H18A 108.4 ?
N5 C18 H18B 108.4 ?
H18A C18 H18B 107.5 ?
C15 C10 S1 111.3(6) ?
C11 C10 S1 128.6(7) ?
C11 C10 C15 120.1(8) ?
C11 C12 C13 121.8(8) ?
C11 C12 H12 119.1 ?
C13 C12 H12 119.1 ?
O2 C2 Re1 179.0(8) ?
P1 C16 H16A 109.2 ?
P1 C16 H16B 109.2 ?
N3 C16 P1 112.0(5) ?
N3 C16 H16A 109.2 ?
N3 C16 H16B 109.2 ?
H16A C16 H16B 107.9 ?
C7 C6 H6 121.0 ?
C5 C6 C7 118.0(8) ?
C5 C6 H6 121.0 ?
N3 C21 H21A 108.5 ?
N3 C21 H21B 108.5 ?
N5 C21 N3 115.1(7) ?
N5 C21 H21A 108.5 ?
N5 C21 H21B 108.5 ?
H21A C21 H21B 107.5 ?
N1 C4 H4 119.0 ?
N1 C4 C5 122.1(8) ?
C5 C4 H4 119.0 ?
N4 C17 N3 115.6(6) ?
N4 C17 H17A 108.4 ?
N4 C17 H17B 108.4 ?
N3 C17 H17A 108.4 ?
N3 C17 H17B 108.4 ?
H17A C17 H17B 107.4 ?
F2 C22 S2 113.0(7) ?
F2 C22 F1 107.6(9) ?
F2 C22 F3 107.4(9) ?
F1 C22 S2 111.4(7) ?
F3 C22 S2 111.6(7) ?
F3 C22 F1 105.3(9) ?
C6 C5 C4 120.6(9) ?
C6 C5 H5 119.7 ?
C4 C5 H5 119.7 ?

loop_
_geom_bond_atom_site_label_1
_geom_bond_atom_site_label_2
_geom_bond_distance
_geom_bond_publ_flag
Re1 P1 2.430(2) y
Re1 N2 2.191(6) y
Re1 N1 2.182(6) y
Re1 C1 1.941(9) y
Re1 C3 1.910(9) y
Re1 C2 1.926(9) y
P1 C20 1.840(7) ?
P1 C19 1.839(7) ?
P1 C16 1.847(8) ?
S2 O6 1.419(6) ?
S2 O4 1.422(7) ?
S2 O5 1.409(7) ?
S2 C22 1.824(10) ?
S1 C9 1.716(7) ?
S1 C10 1.699(9) ?
O2 C2 1.135(9) ?
N2 C9 1.319(9) ?
N2 C15 1.393(9) ?
N1 C8 1.367(9) ?
N1 C4 1.352(9) ?
O1 C1 1.138(9) ?
O3 C3 1.138(9) ?
N4 C20 1.457(9) ?
N4 C18 1.459(9) ?
N4 C17 1.465(10) ?
C8 C9 1.430(10) ?
C8 C7 1.377(10) ?
F2 C22 1.301(11) ?
N3 C16 1.463(10) ?
N3 C21 1.466(9) ?
N3 C17 1.465(9) ?
F1 C22 1.324(10) ?
N5 C19 1.462(10) ?
N5 C18 1.459(9) ?
N5 C21 1.442(10) ?
F3 C22 1.309(11) ?
C14 H14 0.9300 ?
C14 C15 1.396(11) ?
C14 C13 1.373(11) ?
C20 H20A 0.9700 ?
C20 H20B 0.9700 ?
C15 C10 1.406(10) ?
C19 H19A 0.9700 ?
C19 H19B 0.9700 ?
C11 H11 0.9300 ?
C11 C10 1.405(11) ?
C11 C12 1.360(12) ?
C7 H7 0.9300 ?
C7 C6 1.381(12) ?
C13 H13 0.9300 ?
C13 C12 1.380(12) ?
C18 H18A 0.9700 ?
C18 H18B 0.9700 ?
C12 H12 0.9300 ?
C16 H16A 0.9700 ?
C16 H16B 0.9700 ?
C6 H6 0.9300 ?
C6 C5 1.369(11) ?
C21 H21A 0.9700 ?
C21 H21B 0.9700 ?
C4 H4 0.9300 ?
C4 C5 1.370(11) ?
C17 H17A 0.9700 ?
C17 H17B 0.9700 ?
C5 H5 0.9300 ?

loop_
_geom_torsion_atom_site_label_1
_geom_torsion_atom_site_label_2
_geom_torsion_atom_site_label_3
_geom_torsion_atom_site_label_4
_geom_torsion
Re1 P1 C20 N4 -177.0(4)
Re1 P1 C19 N5 -176.6(4)
Re1 P1 C16 N3 174.1(4)
Re1 N2 C9 S1 172.7(3)
Re1 N2 C9 C8 -8.5(8)
Re1 N2 C15 C14 10.5(12)
Re1 N2 C15 C10 -171.0(5)
Re1 N1 C8 C9 4.7(8)
Re1 N1 C8 C7 -175.8(5)
Re1 N1 C4 C5 174.2(6)
N2 C15 C10 S1 -1.3(8)
N2 C15 C10 C11 179.4(7)
N1 C8 C9 S1 -178.6(5)
N1 C8 C9 N2 2.7(10)
N1 C8 C7 C6 0.7(11)
N1 C4 C5 C6 1.8(13)
C8 N1 C4 C5 -1.5(11)
C8 C7 C6 C5 -0.5(12)
C9 S1 C10 C15 0.2(6)
C9 S1 C10 C11 179.4(8)
C9 N2 C15 C14 -176.4(7)
C9 N2 C15 C10 2.0(9)
C9 C8 C7 C6 -179.8(7)
C14 C15 C10 S1 177.3(6)
C14 C15 C10 C11 -2.0(11)
C14 C13 C12 C11 0.9(14)
O6 S2 C22 F2 -61.6(8)
O6 S2 C22 F1 177.1(8)
O6 S2 C22 F3 59.7(9)
C20 P1 C19 N5 49.2(6)
C20 P1 C16 N3 -49.5(6)
C20 N4 C18 N5 -67.1(9)
C20 N4 C17 N3 66.8(9)
C15 N2 C9 S1 -1.8(8)
C15 N2 C9 C8 177.0(6)
C15 C14 C13 C12 -1.7(13)
C19 P1 C20 N4 -48.6(6)
C19 P1 C16 N3 50.3(6)
C19 N5 C18 N4 67.0(8)
C19 N5 C21 N3 -65.9(8)
C7 C8 C9 S1 1.9(10)
C7 C8 C9 N2 -176.9(7)
C7 C6 C5 C4 -0.7(13)
C13 C14 C15 N2 -179.4(7)
C13 C14 C15 C10 2.3(11)
C18 N4 C20 P1 59.0(7)
C18 N4 C17 N3 -55.1(9)
C18 N5 C19 P1 -59.6(7)
C18 N5 C21 N3 55.9(9)
O4 S2 C22 F2 59.7(8)
O4 S2 C22 F1 -61.6(9)
O4 S2 C22 F3 -179.0(8)
C10 S1 C9 N2 1.0(6)
C10 S1 C9 C8 -177.9(6)
C10 C11 C12 C13 -0.6(13)
C12 C11 C10 S1 -178.0(7)
C12 C11 C10 C15 1.2(12)
O5 S2 C22 F2 179.6(7)
O5 S2 C22 F1 58.3(9)
O5 S2 C22 F3 -59.2(8)
C16 P1 C20 N4 50.1(6)
C16 P1 C19 N5 -50.4(6)
C16 N3 C21 N5 65.9(9)
C16 N3 C17 N4 -66.3(9)
C21 N3 C16 P1 -60.0(7)
C21 N3 C17 N4 55.6(9)
C21 N5 C19 P1 60.6(7)
C21 N5 C18 N4 -55.5(9)
C4 N1 C8 C9 -179.3(6)
C4 N1 C8 C7 0.3(10)
C17 N4 C20 P1 -60.1(7)
C17 N4 C18 N5 54.5(8)
C17 N3 C16 P1 59.1(7)
C17 N3 C21 N5 -55.8(9)
